data_7107034
loop_
_publ_author_name
'Qi-Kui Liu'
'Jian-Ping Ma'
'Yu-Bin Dong'

_publ_section_title
;
 Reversible adsorption and complete separation of volatile chlorocarbons
 based on a Cd(II)-triazole MOF in a single-crystal-to-single-crystal
 fashion
;
_journal_name_full Chem.Commun.
_journal_page_first 12343
_journal_paper_doi 10.1039/c1cc14477d
_journal_volume 47
_journal_year 2011
_chemical_formula_sum 'C50 H40 Cd Cl6 N12 O8'
_chemical_formula_weight 1262.04
_chemical_name_systematic
;
?
;
_space_group_IT_number 96
_symmetry_cell_setting tetragonal
_symmetry_space_group_name_Hall 'P 4nw 2abw'
_symmetry_space_group_name_H-M 'P 43 21 2'
_atom_sites_solution_hydrogens geom
_atom_sites_solution_primary direct
_atom_sites_solution_secondary difmap
_audit_creation_method SHELXL-97
_cell_angle_alpha 90.00
_cell_angle_beta 90.00
_cell_angle_gamma 90.00
_cell_formula_units_Z 4
_cell_length_a 15.8178(16)
_cell_length_b 15.8178(16)
_cell_length_c 21.503(5)
_cell_measurement_reflns_used 12995
_cell_measurement_temperature 123(2)
_cell_measurement_theta_max 27.824
_cell_measurement_theta_min 2.626
_cell_volume 5380.1(15)
_computing_cell_refinement 'Bruker SMART'
_computing_data_collection 'Bruker SMART'
_computing_data_reduction 'Bruker SAINT'
_computing_molecular_graphics 'Bruker SHELXTL'
_computing_publication_material 'Bruker SHELXTL'
_computing_structure_refinement 'SHELXL-97 (Sheldrick, 1997)'
_computing_structure_solution 'SHELXS-97 (Sheldrick, 1990)'
_diffrn_ambient_temperature 123(2)
_diffrn_measured_fraction_theta_full 1.000
_diffrn_measured_fraction_theta_max 1.000
_diffrn_measurement_device_type 'CCD area detector'
_diffrn_measurement_method 'phi and omega scans'
_diffrn_radiation_monochromator graphite
_diffrn_radiation_source 'fine-focus sealed tube'
_diffrn_radiation_type MoK\a
_diffrn_radiation_wavelength 0.71073
_diffrn_reflns_av_R_equivalents 0.0504
_diffrn_reflns_av_sigmaI/netI 0.0359
_diffrn_reflns_limit_h_max 17
_diffrn_reflns_limit_h_min -19
_diffrn_reflns_limit_k_max 19
_diffrn_reflns_limit_k_min -12
_diffrn_reflns_limit_l_max 26
_diffrn_reflns_limit_l_min -25
_diffrn_reflns_number 28003
_diffrn_reflns_theta_full 25.60
_diffrn_reflns_theta_max 25.60
_diffrn_reflns_theta_min 1.60
_exptl_absorpt_coefficient_mu 0.769
_exptl_absorpt_correction_T_max 0.8804
_exptl_absorpt_correction_T_min 0.7909
_exptl_absorpt_correction_type multi-scan
_exptl_absorpt_process_details sadabs
_exptl_crystal_colour colourless
_exptl_crystal_density_diffrn 1.558
_exptl_crystal_density_method 'not measured'
_exptl_crystal_description block
_exptl_crystal_F_000 2552
_exptl_crystal_size_max 0.32
_exptl_crystal_size_mid 0.28
_exptl_crystal_size_min 0.17
_refine_diff_density_max 1.268
_refine_diff_density_min -0.751
_refine_diff_density_rms 0.130
_refine_ls_abs_structure_details 'Flack H D (1983), Acta Cryst. A39, 876-881'
_refine_ls_abs_structure_Flack -0.01(5)
_refine_ls_extinction_method none
_refine_ls_goodness_of_fit_ref 1.182
_refine_ls_hydrogen_treatment constr
_refine_ls_matrix_type full
_refine_ls_number_parameters 394
_refine_ls_number_reflns 5072
_refine_ls_number_restraints 54
_refine_ls_restrained_S_all 1.191
_refine_ls_R_factor_all 0.0648
_refine_ls_R_factor_gt 0.0589
_refine_ls_shift/su_max 0.006
_refine_ls_shift/su_mean 0.000
_refine_ls_structure_factor_coef Fsqd
_refine_ls_weighting_details 'calc w=1/[\s^2^(Fo^2^)+(0.0885P)^2^+16.3240P] where P=(Fo^2^+2Fc^2^)/3'
_refine_ls_weighting_scheme calc
_refine_ls_wR_factor_gt 0.1711
_refine_ls_wR_factor_ref 0.1765
_reflns_number_gt 4691
_reflns_number_total 5072
_reflns_threshold_expression >2sigma(I)
_cod_data_source_file c1cc14477d.txt
_cod_data_source_block 2''
_cod_original_cell_volume 5380.1(14)
_cod_original_sg_symbol_H-M P4(3)2(1)2
_cod_database_code 7107034

loop_
_symmetry_equiv_pos_as_xyz
'x, y, z'
'-x, -y, z+1/2'
'-y+1/2, x+1/2, z+3/4'
'y+1/2, -x+1/2, z+1/4'
'-x+1/2, y+1/2, -z+3/4'
'x+1/2, -y+1/2, -z+1/4'
'y, x, -z'
'-y, -x, -z+1/2'

loop_
_atom_site_label
_atom_site_type_symbol
_atom_site_fract_x
_atom_site_fract_y
_atom_site_fract_z
_atom_site_U_iso_or_equiv
_atom_site_adp_type
_atom_site_occupancy
_atom_site_symmetry_multiplicity
_atom_site_calc_flag
_atom_site_refinement_flags
_atom_site_disorder_assembly
_atom_site_disorder_group
C1 C 0.7543(5) 0.9642(4) 0.2876(3) 0.0336(16) Uani 1 1 d . . .
H1 H 0.7595 0.9962 0.3248 0.040 Uiso 1 1 calc R . .
C2 C 0.6883(5) 0.9093(5) 0.2838(3) 0.0328(15) Uani 1 1 d . . .
H2 H 0.6496 0.9039 0.3173 0.039 Uiso 1 1 calc R . .
C3 C 0.6781(4) 0.8602(5) 0.2290(3) 0.0289(15) Uani 1 1 d . . .
C4 C 0.7381(4) 0.8753(4) 0.1825(3) 0.0304(15) Uani 1 1 d . . .
H4 H 0.7343 0.8456 0.1441 0.036 Uiso 1 1 calc R . .
C5 C 0.8014(4) 0.9316(5) 0.1914(3) 0.0330(14) Uani 1 1 d . . .
H5 H 0.8408 0.9397 0.1586 0.040 Uiso 1 1 calc R . .
C6 C 0.6119(4) 0.7947(4) 0.2239(3) 0.0283(14) Uani 1 1 d . . .
C7 C 0.5386(5) 0.7960(5) 0.2593(4) 0.0416(18) Uani 1 1 d . . .
H7 H 0.5299 0.8405 0.2884 0.050 Uiso 1 1 calc R . .
C8 C 0.4789(5) 0.7348(6) 0.2531(4) 0.050(2) Uani 1 1 d . . .
H8 H 0.4285 0.7383 0.2769 0.060 Uiso 1 1 calc R . .
C9 C 0.4901(5) 0.6673(5) 0.2129(3) 0.043(2) Uani 1 1 d . . .
H9 H 0.4486 0.6241 0.2098 0.052 Uiso 1 1 calc R . .
C10 C 0.5636(4) 0.6641(4) 0.1769(3) 0.0272(13) Uani 1 1 d . . .
C11 C 0.6228(4) 0.7274(4) 0.1816(3) 0.0244(13) Uani 1 1 d . . .
H11 H 0.6716 0.7259 0.1559 0.029 Uiso 1 1 calc R . .
C12 C 0.5727(4) 0.5937(4) 0.1328(3) 0.0250(13) Uani 1 1 d . . .
C13 C 0.6243(4) 0.4982(4) 0.0697(3) 0.0245(12) Uani 1 1 d . . .
C14 C 0.6872(4) 0.4435(5) 0.0390(3) 0.0269(12) Uani 1 1 d . . .
C15 C 0.7199(5) 0.4627(5) -0.0198(3) 0.0361(18) Uani 1 1 d . . .
H15 H 0.7016 0.5109 -0.0425 0.043 Uiso 1 1 calc R . .
C16 C 0.7805(5) 0.4078(6) -0.0433(3) 0.0441(19) Uani 1 1 d . . .
H16 H 0.8044 0.4204 -0.0828 0.053 Uiso 1 1 calc R . .
C17 C 0.8075(5) 0.3374(5) -0.0135(3) 0.0347(17) Uani 1 1 d . . .
H17 H 0.8478 0.3012 -0.0325 0.042 Uiso 1 1 calc R . .
C18 C 0.7755(4) 0.3184(4) 0.0459(3) 0.0281(14) Uani 1 1 d . . .
C19 C 0.7164(4) 0.3720(4) 0.0717(3) 0.0279(14) Uani 1 1 d . . .
H19 H 0.6951 0.3606 0.1121 0.033 Uiso 1 1 calc R . .
C20 C 0.8074(4) 0.2459(4) 0.0824(3) 0.0288(14) Uani 1 1 d . . .
C21 C 0.8799(4) 0.2023(4) 0.0691(3) 0.0293(14) Uani 1 1 d . . .
H21 H 0.9103 0.2151 0.0321 0.035 Uiso 1 1 calc R . .
C22 C 0.9099(4) 0.1395(5) 0.1088(3) 0.0322(15) Uani 1 1 d . . .
H22 H 0.9592 0.1091 0.0971 0.039 Uiso 1 1 calc R . .
C23 C 0.7984(5) 0.1563(4) 0.1737(3) 0.0318(15) Uani 1 1 d . . .
H23 H 0.7682 0.1392 0.2097 0.038 Uiso 1 1 calc R . .
C24 C 0.7625(4) 0.2180(4) 0.1355(3) 0.0334(15) Uani 1 1 d . . .
H24 H 0.7086 0.2410 0.1450 0.040 Uiso 1 1 calc R . .
Cd1 Cd 0.44034(3) 0.44034(3) 0.0000 0.02419(19) Uani 1 2 d S . .
Cl1 Cl 0.12046(16) 0.12046(16) 0.0000 0.0672(9) Uani 1 2 d SD . .
Cl2 Cl 0.2536(3) 0.7907(3) 0.2449(2) 0.0516(11) Uani 0.50 1 d P . .
N1 N 0.8123(3) 0.9768(3) 0.2435(3) 0.0307(12) Uani 1 1 d . . .
N2 N 0.5088(4) 0.5554(4) 0.1065(3) 0.0321(12) Uani 1 1 d . . .
N3 N 0.5421(4) 0.4950(3) 0.0670(3) 0.0316(13) Uani 1 1 d . . .
N4 N 0.6464(3) 0.5586(4) 0.1116(2) 0.0292(12) Uani 1 1 d . . .
N5 N 0.7285(4) 0.5783(5) 0.1322(4) 0.060(2) Uani 1 1 d . . .
H5A H 0.7661 0.5380 0.1387 0.072 Uiso 1 1 d R . .
H5B H 0.7469 0.6060 0.0990 0.072 Uiso 1 1 d R . .
N6 N 0.8728(4) 0.1200(4) 0.1623(2) 0.0302(11) Uani 1 1 d . . .
O3 O 0.2629(7) 0.7356(6) 0.1975(3) 0.093(3) Uani 1 1 d . . .
O4 O 0.1730(5) 0.8270(5) 0.2500 0.076(3) Uani 1 2 d S . .
O5 O 0.3070(13) 0.8601(12) 0.2453(14) 0.130(8) Uani 0.50 1 d P . .
O1 O 0.0961(10) 0.1756(11) 0.0488(7) 0.076(4) Uani 0.50 1 d PU A 1
O2 O 0.1381(17) 0.0582(13) 0.0446(9) 0.130(7) Uani 0.50 1 d PDU A 1
O1' O 0.112(2) 0.2090(18) -0.0013(18) 0.163(10) Uani 0.50 1 d PU A 2
O2' O 0.0751(18) 0.0529(15) 0.0296(13) 0.164(11) Uani 0.50 1 d PDU A 2
C25' C 0.9647(11) 0.4625(11) 0.0671(7) 0.200(11) Uani 0.50 1 d PDU B 3
H25A H 0.9416 0.4905 0.0296 0.240 Uiso 0.50 1 calc PR B 3
H25B H 0.9167 0.4362 0.0896 0.240 Uiso 0.50 1 calc PR B 3
Cl4 Cl 1.0329(5) 0.3848(5) 0.0444(3) 0.0903(19) Uani 0.50 1 d PD B 3
Cl4' Cl 1.0088(17) 0.5358(13) 0.1130(11) 0.279(10) Uani 0.50 1 d PDU B 3
C25 C 0.9647(11) 0.4625(11) 0.0671(7) 0.200(11) Uani 0.50 1 d PDU C 4
H25C H 0.9453 0.4099 0.0466 0.240 Uiso 0.50 1 calc PR C 4
H25D H 0.9468 0.5112 0.0415 0.240 Uiso 0.50 1 calc PR C 4
Cl3 Cl 0.9228(7) 0.4698(9) 0.1394(4) 0.180(7) Uani 0.50 1 d PD C 4
Cl3' Cl 1.0707(11) 0.4616(18) 0.0750(13) 0.302(11) Uani 0.50 1 d PDU C 4

loop_
_atom_site_aniso_label
_atom_site_aniso_U_11
_atom_site_aniso_U_22
_atom_site_aniso_U_33
_atom_site_aniso_U_23
_atom_site_aniso_U_13
_atom_site_aniso_U_12
C1 0.042(4) 0.039(4) 0.019(3) -0.011(3) -0.002(3) 0.003(3)
C2 0.039(4) 0.043(4) 0.016(3) -0.012(3) 0.012(3) -0.004(3)
C3 0.027(3) 0.040(4) 0.019(3) -0.002(3) -0.005(3) -0.003(3)
C4 0.036(4) 0.039(4) 0.017(3) -0.007(3) 0.001(3) -0.007(3)
C5 0.032(3) 0.036(4) 0.031(3) 0.002(3) 0.007(3) -0.004(3)
C6 0.034(4) 0.033(4) 0.017(3) -0.003(3) -0.001(3) 0.001(3)
C7 0.044(4) 0.048(4) 0.033(4) -0.011(3) 0.012(3) -0.005(3)
C8 0.048(4) 0.069(5) 0.034(4) -0.025(4) 0.018(4) -0.015(4)
C9 0.043(4) 0.049(5) 0.039(4) -0.023(4) 0.017(3) -0.019(4)
C10 0.031(3) 0.036(3) 0.014(3) -0.004(2) 0.000(3) 0.003(3)
C11 0.028(3) 0.033(3) 0.013(3) 0.000(3) -0.005(2) -0.001(3)
C12 0.028(3) 0.029(3) 0.019(3) -0.002(2) -0.002(2) -0.002(3)
C13 0.034(4) 0.023(3) 0.016(3) 0.004(2) -0.005(2) 0.000(2)
C14 0.030(3) 0.033(3) 0.017(3) -0.003(3) -0.001(2) 0.004(3)
C15 0.048(4) 0.049(5) 0.012(3) 0.002(3) 0.000(3) 0.012(3)
C16 0.054(5) 0.063(5) 0.015(3) 0.008(3) 0.006(3) 0.008(4)
C17 0.036(4) 0.051(4) 0.016(3) -0.002(3) 0.003(3) 0.006(3)
C18 0.038(4) 0.032(3) 0.015(3) -0.002(2) -0.008(3) 0.006(3)
C19 0.036(4) 0.034(3) 0.013(3) -0.002(2) -0.005(3) 0.002(3)
C20 0.036(4) 0.031(3) 0.020(3) -0.001(3) -0.005(3) 0.000(3)
C21 0.032(3) 0.037(4) 0.019(3) -0.005(3) -0.003(3) 0.002(3)
C22 0.028(3) 0.036(4) 0.032(4) -0.008(3) -0.001(3) 0.004(3)
C23 0.037(4) 0.039(4) 0.019(3) 0.001(3) 0.001(3) 0.006(3)
C24 0.033(4) 0.041(4) 0.026(3) 0.000(3) -0.002(3) 0.012(3)
Cd1 0.0242(2) 0.0242(2) 0.0242(3) -0.00351(19) 0.00351(19) -0.0029(3)
Cl1 0.0806(14) 0.0806(14) 0.0405(15) -0.0042(14) 0.0042(14) -0.0190(18)
Cl2 0.061(2) 0.053(2) 0.040(2) -0.016(2) -0.018(2) 0.0189(19)
N1 0.029(3) 0.030(3) 0.033(3) -0.008(3) -0.006(3) 0.006(2)
N2 0.034(3) 0.034(3) 0.028(3) -0.002(3) 0.004(2) -0.001(3)
N3 0.031(3) 0.028(3) 0.036(3) -0.006(2) 0.004(2) -0.002(2)
N4 0.033(3) 0.037(3) 0.018(2) -0.009(2) -0.007(2) 0.006(3)
N5 0.037(4) 0.084(6) 0.058(5) -0.045(4) -0.019(3) 0.016(4)
N6 0.034(3) 0.028(3) 0.029(3) -0.005(2) -0.008(2) 0.003(2)
O3 0.141(8) 0.095(7) 0.045(4) -0.021(4) -0.027(5) 0.033(5)
O4 0.085(4) 0.085(4) 0.058(6) 0.006(5) 0.006(5) 0.020(6)
O5 0.096(13) 0.087(13) 0.21(2) -0.048(17) -0.008(18) 0.030(11)
O1 0.068(7) 0.095(8) 0.065(7) -0.031(7) -0.005(6) -0.004(6)
O2 0.139(11) 0.153(11) 0.097(10) 0.029(9) -0.035(8) -0.018(9)
O1' 0.177(13) 0.146(12) 0.165(13) -0.003(10) 0.022(10) 0.015(9)
O2' 0.172(13) 0.167(13) 0.153(13) 0.037(9) 0.022(9) 0.011(9)
C25' 0.199(12) 0.201(12) 0.200(12) -0.004(5) -0.004(5) -0.002(5)
Cl4 0.096(5) 0.107(5) 0.068(4) -0.007(3) 0.002(3) -0.008(4)
Cl4' 0.289(11) 0.272(12) 0.276(12) 0.002(7) 0.001(7) -0.005(7)
C25 0.199(12) 0.201(12) 0.200(12) -0.004(5) -0.004(5) -0.002(5)
Cl3 0.159(9) 0.278(15) 0.104(6) -0.088(8) -0.073(6) 0.140(10)
Cl3' 0.297(13) 0.311(13) 0.297(13) 0.013(7) 0.001(7) -0.005(7)

loop_
_atom_type_symbol
_atom_type_description
_atom_type_scat_dispersion_real
_atom_type_scat_dispersion_imag
_atom_type_scat_source
C C 0.0033 0.0016 'International Tables Vol C Tables 4.2.6.8 and 6.1.1.4'
H H 0.0000 0.0000 'International Tables Vol C Tables 4.2.6.8 and 6.1.1.4'
N N 0.0061 0.0033 'International Tables Vol C Tables 4.2.6.8 and 6.1.1.4'
O O 0.0106 0.0060 'International Tables Vol C Tables 4.2.6.8 and 6.1.1.4'
Cl Cl 0.1484 0.1585 'International Tables Vol C Tables 4.2.6.8 and 6.1.1.4'
Cd Cd -0.8075 1.2024 'International Tables Vol C Tables 4.2.6.8 and 6.1.1.4'

loop_
_geom_angle_atom_site_label_1
_geom_angle_atom_site_label_2
_geom_angle_atom_site_label_3
_geom_angle
_geom_angle_site_symmetry_1
_geom_angle_site_symmetry_3
N1 C1 C2 125.4(6) . .
N1 C1 H1 117.3 . .
C2 C1 H1 117.3 . .
C1 C2 C3 119.1(6) . .
C1 C2 H2 120.4 . .
C3 C2 H2 120.4 . .
C4 C3 C2 115.0(6) . .
C4 C3 C6 123.1(6) . .
C2 C3 C6 121.8(6) . .
C5 C4 C3 120.8(6) . .
C5 C4 H4 119.6 . .
C3 C4 H4 119.6 . .
N1 C5 C4 124.4(6) . .
N1 C5 H5 117.8 . .
C4 C5 H5 117.8 . .
C7 C6 C11 117.8(6) . .
C7 C6 C3 122.7(6) . .
C11 C6 C3 119.4(6) . .
C8 C7 C6 121.0(7) . .
C8 C7 H7 119.5 . .
C6 C7 H7 119.5 . .
C7 C8 C9 121.5(7) . .
C7 C8 H8 119.3 . .
C9 C8 H8 119.3 . .
C8 C9 C10 118.7(7) . .
C8 C9 H9 120.6 . .
C10 C9 H9 120.6 . .
C11 C10 C9 119.9(6) . .
C11 C10 C12 122.2(6) . .
C9 C10 C12 117.8(6) . .
C10 C11 C6 121.0(6) . .
C10 C11 H11 119.5 . .
C6 C11 H11 119.5 . .
N2 C12 N4 109.1(5) . .
N2 C12 C10 123.6(6) . .
N4 C12 C10 127.2(6) . .
N3 C13 N4 108.3(6) . .
N3 C13 C14 129.1(6) . .
N4 C13 C14 122.4(6) . .
C15 C14 C19 120.2(6) . .
C15 C14 C13 121.8(6) . .
C19 C14 C13 117.9(5) . .
C16 C15 C14 116.6(7) . .
C16 C15 H15 121.7 . .
C14 C15 H15 121.7 . .
C17 C16 C15 124.0(7) . .
C17 C16 H16 118.0 . .
C15 C16 H16 118.0 . .
C16 C17 C18 119.5(7) . .
C16 C17 H17 120.2 . .
C18 C17 H17 120.2 . .
C19 C18 C17 118.5(6) . .
C19 C18 C20 119.7(6) . .
C17 C18 C20 121.7(6) . .
C18 C19 C14 121.1(6) . .
C18 C19 H19 119.5 . .
C14 C19 H19 119.5 . .
C21 C20 C24 115.7(6) . .
C21 C20 C18 124.4(6) . .
C24 C20 C18 119.9(6) . .
C20 C21 C22 121.0(6) . .
C20 C21 H21 119.5 . .
C22 C21 H21 119.5 . .
N6 C22 C21 123.1(6) . .
N6 C22 H22 118.5 . .
C21 C22 H22 118.5 . .
N6 C23 C24 123.5(6) . .
N6 C23 H23 118.2 . .
C24 C23 H23 118.2 . .
C23 C24 C20 119.2(6) . .
C23 C24 H24 120.4 . .
C20 C24 H24 120.4 . .
N3 Cd1 N3 82.5(3) . 7
N3 Cd1 N6 159.95(19) . 3_544
N3 Cd1 N6 88.22(19) 7 3_544
N3 Cd1 N6 88.22(19) . 6_455
N3 Cd1 N6 159.95(19) 7 6_455
N6 Cd1 N6 105.7(3) 3_544 6_455
N3 Cd1 N1 88.42(19) . 3_644
N3 Cd1 N1 110.03(19) 7 3_644
N6 Cd1 N1 78.1(2) 3_544 3_644
N6 Cd1 N1 87.3(2) 6_455 3_644
N3 Cd1 N1 110.03(19) . 6_465
N3 Cd1 N1 88.42(19) 7 6_465
N6 Cd1 N1 87.3(2) 3_544 6_465
N6 Cd1 N1 78.1(2) 6_455 6_465
N1 Cd1 N1 155.8(2) 3_644 6_465
O2 Cl1 O2 138(2) . 7
O2 Cl1 O1' 73.7(18) . 7
O2 Cl1 O1' 137.0(19) 7 7
O2 Cl1 O1' 137.0(19) . .
O2 Cl1 O1' 73.7(18) 7 .
O1' Cl1 O1' 101(3) 7 .
O2 Cl1 O1 88.8(13) . .
O2 Cl1 O1 101.1(13) 7 .
O1' Cl1 O1 108.3(15) 7 .
O1' Cl1 O1 51.5(15) . .
O2 Cl1 O1 101.1(13) . 7
O2 Cl1 O1 88.8(13) 7 7
O1' Cl1 O1 51.5(15) 7 7
O1' Cl1 O1 108.3(15) . 7
O1 Cl1 O1 151.9(14) . 7
O2 Cl1 O2' 95.8(19) . 7
O2 Cl1 O2' 43.5(13) 7 7
O1' Cl1 O2' 134.6(19) 7 7
O1' Cl1 O2' 114.6(19) . 7
O1 Cl1 O2' 115.7(15) . 7
O1 Cl1 O2' 89.7(15) 7 7
O2 Cl1 O2' 43.5(13) . .
O2 Cl1 O2' 95.8(19) 7 .
O1' Cl1 O2' 114.6(19) 7 .
O1' Cl1 O2' 134.6(19) . .
O1 Cl1 O2' 89.7(15) . .
O1 Cl1 O2' 115.7(15) 7 .
O2' Cl1 O2' 57(2) 7 .
Cl2 Cl2 O3 78.1(7) 8_665 .
Cl2 Cl2 O5 165.2(13) 8_665 .
O3 Cl2 O5 116.7(13) . .
Cl2 Cl2 O4 68.8(2) 8_665 .
O3 Cl2 O4 115.0(5) . .
O5 Cl2 O4 103.2(8) . .
Cl2 Cl2 O3 60.9(6) 8_665 8_665
O3 Cl2 O3 104.2(6) . 8_665
O5 Cl2 O3 111.8(13) . 8_665
O4 Cl2 O3 105.6(5) . 8_665
C1 N1 C5 115.2(6) . .
C1 N1 Cd1 128.0(4) . 4_565
C5 N1 Cd1 116.5(4) . 4_565
C12 N2 N3 106.9(5) . .
C13 N3 N2 109.0(5) . .
C13 N3 Cd1 137.2(5) . .
N2 N3 Cd1 111.9(4) . .
C13 N4 C12 106.6(5) . .
C13 N4 N5 127.0(6) . .
C12 N4 N5 126.3(5) . .
N4 N5 H5A 120.8 . .
N4 N5 H5B 99.2 . .
H5A N5 H5B 105.3 . .
C22 N6 C23 116.7(6) . .
C22 N6 Cd1 125.7(5) . 4
C23 N6 Cd1 115.2(4) . 4
Cl2 O3 Cl2 41.0(4) . 8_665
Cl2 O4 Cl2 42.3(5) 8_665 .
O2' O2' Cl1 61.6(12) 7 .
Cl4' C25' Cl4 113.8(14) . .
Cl4' C25' H25A 108.8 . .
Cl4 C25' H25A 108.8 . .
Cl4' C25' H25B 108.8 . .
Cl4 C25' H25B 108.8 . .
H25A C25' H25B 107.7 . .

loop_
_geom_bond_atom_site_label_1
_geom_bond_atom_site_label_2
_geom_bond_distance
_geom_bond_site_symmetry_2
C1 N1 1.336(9) .
C1 C2 1.360(10) .
C1 H1 0.9500 .
C2 C3 1.421(9) .
C2 H2 0.9500 .
C3 C4 1.400(9) .
C3 C6 1.476(10) .
C4 C5 1.355(10) .
C4 H4 0.9500 .
C5 N1 1.339(9) .
C5 H5 0.9500 .
C6 C7 1.389(10) .
C6 C11 1.411(9) .
C7 C8 1.359(11) .
C7 H7 0.9500 .
C8 C9 1.385(10) .
C8 H8 0.9500 .
C9 C10 1.398(10) .
C9 H9 0.9500 .
C10 C11 1.375(9) .
C10 C12 1.470(8) .
C11 H11 0.9500 .
C12 N2 1.306(8) .
C12 N4 1.369(8) .
C13 N3 1.302(9) .
C13 N4 1.359(8) .
C13 C14 1.475(9) .
C14 C15 1.400(9) .
C14 C19 1.410(9) .
C15 C16 1.387(11) .
C15 H15 0.9500 .
C16 C17 1.354(11) .
C16 H16 0.9500 .
C17 C18 1.406(9) .
C17 H17 0.9500 .
C18 C19 1.379(9) .
C18 C20 1.478(9) .
C19 H19 0.9500 .
C20 C21 1.369(10) .
C20 C24 1.414(10) .
C21 C22 1.394(10) .
C21 H21 0.9500 .
C22 N6 1.327(9) .
C22 H22 0.9500 .
C23 N6 1.332(9) .
C23 C24 1.397(9) .
C23 H23 0.9500 .
C24 H24 0.9500 .
Cd1 N3 2.326(6) .
Cd1 N3 2.326(6) 7
Cd1 N6 2.368(5) 3_544
Cd1 N6 2.368(5) 6_455
Cd1 N1 2.416(6) 3_644
Cd1 N1 2.416(6) 6_465
Cl1 O2 1.403(10) .
Cl1 O2 1.403(10) 7
Cl1 O1' 1.41(3) 7
Cl1 O1' 1.41(3) .
Cl1 O1 1.419(15) .
Cl1 O1 1.419(15) 7
Cl1 O2' 1.435(10) 7
Cl1 O2' 1.435(10) .
Cl2 Cl2 1.013(9) 8_665
Cl2 O3 1.349(8) .
Cl2 O5 1.39(2) .
Cl2 O4 1.403(10) .
Cl2 O3 1.511(10) 8_665
N1 Cd1 2.416(6) 4_565
N2 N3 1.384(8) .
N4 N5 1.408(8) .
N5 H5A 0.8835 .
N5 H5B 0.8875 .
N6 Cd1 2.368(5) 4
O3 Cl2 1.511(10) 8_665
O4 Cl2 1.403(10) 8_665
O2' O2' 1.37(5) 7
C25' Cl4' 1.675(10) .
C25' Cl4 1.706(10) .
C25' H25A 0.9900 .
C25' H25B 0.9900 .

loop_
_geom_torsion_atom_site_label_1
_geom_torsion_atom_site_label_2
_geom_torsion_atom_site_label_3
_geom_torsion_atom_site_label_4
_geom_torsion
_geom_torsion_site_symmetry_1
_geom_torsion_site_symmetry_4
N1 C1 C2 C3 0.0(12) . .
C1 C2 C3 C4 -1.4(10) . .
C1 C2 C3 C6 175.1(7) . .
C2 C3 C4 C5 1.5(11) . .
C6 C3 C4 C5 -175.0(7) . .
C3 C4 C5 N1 -0.2(12) . .
C4 C3 C6 C7 -159.8(7) . .
C2 C3 C6 C7 24.0(11) . .
C4 C3 C6 C11 20.5(10) . .
C2 C3 C6 C11 -155.8(7) . .
C11 C6 C7 C8 -0.4(12) . .
C3 C6 C7 C8 179.8(8) . .
C6 C7 C8 C9 2.2(15) . .
C7 C8 C9 C10 -1.8(14) . .
C8 C9 C10 C11 -0.4(12) . .
C8 C9 C10 C12 -177.7(8) . .
C9 C10 C11 C6 2.1(10) . .
C12 C10 C11 C6 179.3(6) . .
C7 C6 C11 C10 -1.7(10) . .
C3 C6 C11 C10 178.1(6) . .
C11 C10 C12 N2 -148.6(7) . .
C9 C10 C12 N2 28.7(10) . .
C11 C10 C12 N4 30.2(10) . .
C9 C10 C12 N4 -152.5(7) . .
N3 C13 C14 C15 90.3(9) . .
N4 C13 C14 C15 -95.5(8) . .
N3 C13 C14 C19 -92.0(8) . .
N4 C13 C14 C19 82.2(8) . .
C19 C14 C15 C16 0.7(10) . .
C13 C14 C15 C16 178.3(7) . .
C14 C15 C16 C17 1.4(13) . .
C15 C16 C17 C18 -2.1(13) . .
C16 C17 C18 C19 0.7(11) . .
C16 C17 C18 C20 -175.5(7) . .
C17 C18 C19 C14 1.3(10) . .
C20 C18 C19 C14 177.5(6) . .
C15 C14 C19 C18 -2.0(10) . .
C13 C14 C19 C18 -179.7(6) . .
C19 C18 C20 C21 -162.2(7) . .
C17 C18 C20 C21 13.9(10) . .
C19 C18 C20 C24 17.1(10) . .
C17 C18 C20 C24 -166.8(7) . .
C24 C20 C21 C22 -5.1(10) . .
C18 C20 C21 C22 174.2(6) . .
C20 C21 C22 N6 -2.5(11) . .
N6 C23 C24 C20 -1.6(11) . .
C21 C20 C24 C23 7.0(10) . .
C18 C20 C24 C23 -172.5(6) . .
C2 C1 N1 C5 1.3(11) . .
C2 C1 N1 Cd1 -172.1(5) . 4_565
C4 C5 N1 C1 -1.2(11) . .
C4 C5 N1 Cd1 173.0(6) . 4_565
N4 C12 N2 N3 -0.8(7) . .
C10 C12 N2 N3 178.2(6) . .
N4 C13 N3 N2 1.3(7) . .
C14 C13 N3 N2 176.1(6) . .
N4 C13 N3 Cd1 163.6(5) . .
C14 C13 N3 Cd1 -21.6(11) . .
C12 N2 N3 C13 -0.3(7) . .
C12 N2 N3 Cd1 -167.4(4) . .
N3 Cd1 N3 C13 -66.1(6) 7 .
N6 Cd1 N3 C13 -3.1(11) 3_544 .
N6 Cd1 N3 C13 131.7(7) 6_455 .
N1 Cd1 N3 C13 44.4(7) 3_644 .
N1 Cd1 N3 C13 -151.6(6) 6_465 .
N3 Cd1 N3 N2 95.8(4) 7 .
N6 Cd1 N3 N2 158.8(5) 3_544 .
N6 Cd1 N3 N2 -66.4(4) 6_455 .
N1 Cd1 N3 N2 -153.7(4) 3_644 .
N1 Cd1 N3 N2 10.3(5) 6_465 .
N3 C13 N4 C12 -1.8(7) . .
C14 C13 N4 C12 -177.0(6) . .
N3 C13 N4 N5 174.9(7) . .
C14 C13 N4 N5 -0.3(11) . .
N2 C12 N4 C13 1.6(7) . .
C10 C12 N4 C13 -177.3(6) . .
N2 C12 N4 N5 -175.1(7) . .
C10 C12 N4 N5 6.0(11) . .
C21 C22 N6 C23 8.0(10) . .
C21 C22 N6 Cd1 -153.8(5) . 4
C24 C23 N6 C22 -6.0(10) . .
C24 C23 N6 Cd1 157.8(6) . 4
O5 Cl2 O3 Cl2 179.2(12) . 8_665
O4 Cl2 O3 Cl2 -59.6(4) . 8_665
O3 Cl2 O3 Cl2 55.5(5) 8_665 8_665
O3 Cl2 O4 Cl2 64.9(6) . 8_665
O5 Cl2 O4 Cl2 -166.9(15) . 8_665
O3 Cl2 O4 Cl2 -49.5(6) 8_665 8_665
O2 Cl1 O2' O2' -150(4) . 7
O2 Cl1 O2' O2' 20(3) 7 7
O1' Cl1 O2' O2' -129(3) 7 7
O1' Cl1 O2' O2' 93(3) . 7
O1 Cl1 O2' O2' 121(3) . 7
O1 Cl1 O2' O2' -71(3) 7 7
